data_1548732
loop_
_publ_author_name
'Chen, Fang-You'
'Li, Chuang-Jun'
'Ma, Jie'
'Zhou, Jian'
'Li, Li'
'Zhang, Zhao'
'Chen, Nai-Hong'
'Zhang, Dong-Ming'

_publ_section_title
;
 Neuroprotective Dihydroagarofuran Sesquiterpene Derivatives from the
 Leaves of Tripterygium wilfordii
;
_journal_name_full 'Journal of Natural Products'
_journal_paper_doi 10.1021/acs.jnatprod.7b00615
_journal_year 2018
_chemical_formula_moiety 'C33 H38 O12'
_chemical_formula_sum 'C33 H38 O12'
_chemical_formula_weight 626.63
_space_group_crystal_system monoclinic
_space_group_IT_number 4
_space_group_name_Hall 'P 2yb'
_space_group_name_H-M_alt 'P 1 21 1'
_symmetry_space_group_name_Hall 'P 2yb'
_symmetry_space_group_name_H-M 'P 1 21 1'
_atom_sites_solution_hydrogens geom
_audit_creation_date 2016-05-18
_audit_creation_method
;
  Olex2 1.1
  (compiled 2011.02.15 svn.r1672, GUI svn.r3494)
;
_cell_angle_alpha 90
_cell_angle_beta 104.952(3)
_cell_angle_gamma 90
_cell_formula_units_Z 2
_cell_length_a 9.6865(2)
_cell_length_b 11.9018(3)
_cell_length_c 13.7460(4)
_cell_measurement_reflns_used 7101
_cell_measurement_temperature 103.2
_cell_measurement_theta_max 70.9419
_cell_measurement_theta_min 3.3251
_cell_volume 1531.08(7)
_computing_cell_refinement
;
CrysAlisPro, Agilent Technologies,
Version 1.171.35.11 (release 16-05-2011 CrysAlis171 .NET)
(compiled May 16 2011,17:55:39)
;
_computing_data_collection
;
CrysAlisPro, Agilent Technologies,
Version 1.171.35.11 (release 16-05-2011 CrysAlis171 .NET)
(compiled May 16 2011,17:55:39)
;
_computing_data_reduction
;
CrysAlisPro, Agilent Technologies,
Version 1.171.35.11 (release 16-05-2011 CrysAlis171 .NET)
(compiled May 16 2011,17:55:39)
;
_computing_molecular_graphics
;
O. V. Dolomanov, L. J. Bourhis, R. J. Gildea, J. A. K. Howard and H. Puschmann,
OLEX2: a complete structure solution, refinement and analysis program.
J. Appl. Cryst. (2009). 42, 339-341.
;
_computing_publication_material
;
O. V. Dolomanov, L. J. Bourhis, R. J. Gildea, J. A. K. Howard and H. Puschmann,
OLEX2: a complete structure solution, refinement and analysis program.
J. Appl. Cryst. (2009). 42, 339-341.
;
_computing_structure_refinement 'SHELXL-2014/7 (Sheldrick, 2014)'
_computing_structure_solution 'A short history of SHELX (Sheldrick, 2007)/Bruker'
_diffrn_ambient_temperature 103.2
_diffrn_detector_area_resol_mean 16.0971
_diffrn_measured_fraction_theta_full 1.000
_diffrn_measured_fraction_theta_max 0.994
_diffrn_measurement_details
;
#__ type_ start__ end____ width___ exp.time_
  1 omega  -26.00   17.00   1.0000    1.5000
omega____ theta____ kappa____ phi______ frames
    -       -8.5000   45.0000  -60.0000 43

#__ type_ start__ end____ width___ exp.time_
  2 omega   35.00   60.00   1.0000    1.5000
omega____ theta____ kappa____ phi______ frames
    -       -8.5000   45.0000  -60.0000 25

#__ type_ start__ end____ width___ exp.time_
  3 omega   -9.00   32.00   1.0000    1.5000
omega____ theta____ kappa____ phi______ frames
    -       34.8036  -37.0000 -180.0000 41

#__ type_ start__ end____ width___ exp.time_
  4 omega    9.00  101.00   1.0000    1.5000
omega____ theta____ kappa____ phi______ frames
    -       34.8036   77.0000   60.0000 92

#__ type_ start__ end____ width___ exp.time_
  5 omega   22.00   48.00   1.0000    1.5000
omega____ theta____ kappa____ phi______ frames
    -       34.8036   56.0000  -67.0000 26

#__ type_ start__ end____ width___ exp.time_
  6 omega   37.00  101.00   1.0000    1.5000
omega____ theta____ kappa____ phi______ frames
    -       34.8036   56.0000 -150.0000 64

#__ type_ start__ end____ width___ exp.time_
  7 omega   16.00   99.00   1.0000    1.5000
omega____ theta____ kappa____ phi______ frames
    -       34.8036   37.0000   30.0000 83

#__ type_ start__ end____ width___ exp.time_
  8 omega   46.00   97.00   1.0000    1.5000
omega____ theta____ kappa____ phi______ frames
    -       34.8036   37.0000  -90.0000 51

#__ type_ start__ end____ width___ exp.time_
  9 omega   30.00   95.00   1.0000    1.5000
omega____ theta____ kappa____ phi______ frames
    -       34.8036   77.0000  120.0000 65

#__ type_ start__ end____ width___ exp.time_
 10 omega  -24.00   34.00   1.0000    1.5000
omega____ theta____ kappa____ phi______ frames
    -       34.8036  -68.0000  -81.0000 58

#__ type_ start__ end____ width___ exp.time_
 11 omega   82.00  109.00   1.0000    3.0000
omega____ theta____ kappa____ phi______ frames
    -      108.0000   77.0000  150.0000 27

#__ type_ start__ end____ width___ exp.time_
 12 omega   70.00  150.00   1.0000    3.0000
omega____ theta____ kappa____ phi______ frames
    -      108.0000   15.0000  -60.0000 80

#__ type_ start__ end____ width___ exp.time_
 13 omega  100.00  167.00   1.0000    3.0000
omega____ theta____ kappa____ phi______ frames
    -      108.0000  111.0000  -90.0000 67

#__ type_ start__ end____ width___ exp.time_
 14 omega   42.00   97.00   1.0000    3.0000
omega____ theta____ kappa____ phi______ frames
    -      108.0000  -45.0000 -120.0000 55

#__ type_ start__ end____ width___ exp.time_
 15 omega   41.00   91.00   1.0000    3.0000
omega____ theta____ kappa____ phi______ frames
    -      108.0000  -45.0000 -180.0000 50

#__ type_ start__ end____ width___ exp.time_
 16 omega   92.00  173.00   1.0000    3.0000
omega____ theta____ kappa____ phi______ frames
    -      108.0000   45.0000   30.0000 81

#__ type_ start__ end____ width___ exp.time_
 17 omega   75.00  100.00   1.0000    3.0000
omega____ theta____ kappa____ phi______ frames
    -      108.0000   15.0000 -120.0000 25

#__ type_ start__ end____ width___ exp.time_
 18 omega   41.00   98.00   1.0000    3.0000
omega____ theta____ kappa____ phi______ frames
    -      108.0000  -45.0000   30.0000 57

#__ type_ start__ end____ width___ exp.time_
 19 omega   45.00  122.00   1.0000    3.0000
omega____ theta____ kappa____ phi______ frames
    -      108.0000  -77.0000    0.0000 77

#__ type_ start__ end____ width___ exp.time_
 20 omega  126.00  174.00   1.0000    3.0000
omega____ theta____ kappa____ phi______ frames
    -      108.0000   77.0000 -180.0000 48

#__ type_ start__ end____ width___ exp.time_
 21 omega   81.00  106.00   1.0000    3.0000
omega____ theta____ kappa____ phi______ frames
    -      108.0000   77.0000 -120.0000 25

#__ type_ start__ end____ width___ exp.time_
 22 omega   81.00  107.00   1.0000    3.0000
omega____ theta____ kappa____ phi______ frames
    -      108.0000   77.0000 -180.0000 26

#__ type_ start__ end____ width___ exp.time_
 23 omega   92.00  117.00   1.0000    3.0000
omega____ theta____ kappa____ phi______ frames
    -      108.0000   45.0000  150.0000 25

#__ type_ start__ end____ width___ exp.time_
 24 omega   92.00  118.00   1.0000    3.0000
omega____ theta____ kappa____ phi______ frames
    -      108.0000   56.0000 -150.0000 26

#__ type_ start__ end____ width___ exp.time_
 25 omega   88.00  117.00   1.0000    3.0000
omega____ theta____ kappa____ phi______ frames
    -      108.0000   68.0000 -128.0000 29

#__ type_ start__ end____ width___ exp.time_
 26 omega  127.00  163.00   1.0000    3.0000
omega____ theta____ kappa____ phi______ frames
    -      108.0000   68.0000 -128.0000 36

#__ type_ start__ end____ width___ exp.time_
 27 omega   70.00  102.00   1.0000    3.0000
omega____ theta____ kappa____ phi______ frames
    -      108.0000   15.0000  -90.0000 32

#__ type_ start__ end____ width___ exp.time_
 28 omega   96.00  123.00   1.0000    3.0000
omega____ theta____ kappa____ phi______ frames
    -      108.0000   45.0000 -180.0000 27

#__ type_ start__ end____ width___ exp.time_
 29 omega   72.00   98.00   1.0000    3.0000
omega____ theta____ kappa____ phi______ frames
    -      108.0000   15.0000 -150.0000 26

#__ type_ start__ end____ width___ exp.time_
 30 omega   92.00  117.00   1.0000    3.0000
omega____ theta____ kappa____ phi______ frames
    -      108.0000   45.0000 -150.0000 25

#__ type_ start__ end____ width___ exp.time_
 31 omega  134.00  160.00   1.0000    3.0000
omega____ theta____ kappa____ phi______ frames
    -      108.0000   45.0000    0.0000 26

#__ type_ start__ end____ width___ exp.time_
 32 omega  103.00  129.00   1.0000    3.0000
omega____ theta____ kappa____ phi______ frames
    -      108.0000   45.0000    0.0000 26

#__ type_ start__ end____ width___ exp.time_
 33 omega   81.00  107.00   1.0000    3.0000
omega____ theta____ kappa____ phi______ frames
    -      108.0000   77.0000 -150.0000 26

#__ type_ start__ end____ width___ exp.time_
 34 omega  121.00  170.00   1.0000    3.0000
omega____ theta____ kappa____ phi______ frames
    -      108.0000   77.0000  150.0000 49

#__ type_ start__ end____ width___ exp.time_
 35 omega  143.00  169.00   1.0000    3.0000
omega____ theta____ kappa____ phi______ frames
    -      108.0000   15.0000 -120.0000 26

#__ type_ start__ end____ width___ exp.time_
 36 omega  127.00  173.00   1.0000    3.0000
omega____ theta____ kappa____ phi______ frames
    -      108.0000   77.0000  -30.0000 46

#__ type_ start__ end____ width___ exp.time_
 37 omega   85.00  111.00   1.0000    3.0000
omega____ theta____ kappa____ phi______ frames
    -      108.0000   77.0000  -30.0000 26
;
_diffrn_measurement_device_type 'Xcalibur, Eos, Gemini'
_diffrn_measurement_method '\w scans'
_diffrn_orient_matrix_UB_11 -0.0353631000
_diffrn_orient_matrix_UB_12 -0.0655429000
_diffrn_orient_matrix_UB_13 0.0871464000
_diffrn_orient_matrix_UB_21 0.1474034000
_diffrn_orient_matrix_UB_22 -0.0573304000
_diffrn_orient_matrix_UB_23 0.0224711000
_diffrn_orient_matrix_UB_31 0.0641712000
_diffrn_orient_matrix_UB_32 0.0957213000
_diffrn_orient_matrix_UB_33 0.0732708000
_diffrn_radiation_monochromator graphite
_diffrn_radiation_type 'Cu K\a'
_diffrn_radiation_wavelength 1.5418
_diffrn_reflns_av_R_equivalents 0.0283
_diffrn_reflns_av_unetI/netI 0.0379
_diffrn_reflns_Laue_measured_fraction_full 1.000
_diffrn_reflns_Laue_measured_fraction_max 0.994
_diffrn_reflns_limit_h_max 11
_diffrn_reflns_limit_h_min -11
_diffrn_reflns_limit_k_max 14
_diffrn_reflns_limit_k_min -14
_diffrn_reflns_limit_l_max 16
_diffrn_reflns_limit_l_min -16
_diffrn_reflns_number 11802
_diffrn_reflns_point_group_measured_fraction_full 0.982
_diffrn_reflns_point_group_measured_fraction_max 0.969
_diffrn_reflns_theta_full 67.684
_diffrn_reflns_theta_max 71.096
_diffrn_reflns_theta_min 3.328
_diffrn_source 'Enhance (Cu) X-ray Source'
_exptl_absorpt_coefficient_mu 0.867
_exptl_absorpt_correction_T_max 1.00000
_exptl_absorpt_correction_T_min 0.82770
_exptl_absorpt_correction_type multi-scan
_exptl_absorpt_process_details
;
CrysAlisPro, Agilent Technologies,
Version 1.171.35.11 (release 16-05-2011 CrysAlis171 .NET)
(compiled May 16 2011,17:55:39)
Empirical absorption correction using spherical harmonics,
 implemented in SCALE3 ABSPACK scaling algorithm.
;
_exptl_crystal_density_diffrn 1.359
_exptl_crystal_F_000 664
_exptl_crystal_size_max 0.340
_exptl_crystal_size_mid 0.320
_exptl_crystal_size_min 0.070
_refine_diff_density_max 0.217
_refine_diff_density_min -0.233
_refine_diff_density_rms 0.049
_refine_ls_abs_structure_details
;
 Flack x determined using 2489 quotients [(I+)-(I-)]/[(I+)+(I-)]
 (Parsons, Flack and Wagner, Acta Cryst. B69 (2013) 249-259).
;
_refine_ls_abs_structure_Flack 0.03(10)
_refine_ls_extinction_method none
_refine_ls_goodness_of_fit_ref 1.033
_refine_ls_hydrogen_treatment constr
_refine_ls_matrix_type full
_refine_ls_number_parameters 413
_refine_ls_number_reflns 5749
_refine_ls_number_restraints 1
_refine_ls_restrained_S_all 1.033
_refine_ls_R_factor_all 0.0365
_refine_ls_R_factor_gt 0.0354
_refine_ls_shift/su_max 0.000
_refine_ls_shift/su_mean 0.000
_refine_ls_structure_factor_coef Fsqd
_refine_ls_weighting_details 'w=1/[\s^2^(Fo^2^)+(0.0570P)^2^+0.1885P] where P=(Fo^2^+2Fc^2^)/3'
_refine_ls_weighting_scheme calc
_refine_ls_wR_factor_gt 0.0903
_refine_ls_wR_factor_ref 0.0916
_reflns_Friedel_coverage 0.856
_reflns_Friedel_fraction_full 0.963
_reflns_Friedel_fraction_max 0.942
_reflns_number_gt 5585
_reflns_number_total 5749
_reflns_threshold_expression 'I > 2\s(I)'
_cod_data_source_file np7b00615_si_002.cif
_cod_data_source_block exp_4149
_cod_original_cell_volume 1531.09(8)
_cod_database_code 1548732
_reflns_odcompleteness_completeness 99.97
_reflns_odcompleteness_iscentric 1
_reflns_odcompleteness_theta 66.97
_shelx_estimated_absorpt_t_max 0.942
_shelx_estimated_absorpt_t_min 0.757
_shelx_shelxl_version_number 2014/7
_shelx_space_group_comment
;
The symmetry employed for this shelxl refinement is uniquely defined
by the following loop, which should always be used as a source of
symmetry information in preference to the above space-group names.
They are only intended as comments.
;

loop_
_space_group_symop_operation_xyz
'x, y, z'
'-x, y+1/2, -z'

loop_
_atom_site_label
_atom_site_type_symbol
_atom_site_fract_x
_atom_site_fract_y
_atom_site_fract_z
_atom_site_U_iso_or_equiv
_atom_site_adp_type
_atom_site_occupancy
_atom_site_site_symmetry_order
_atom_site_calc_flag
_atom_site_refinement_flags_posn
_atom_site_refinement_flags_adp
O7 O -0.25218(17) -0.97044(15) -0.66707(12) 0.0144(3) Uani 1 1 d . .
O4 O -0.72454(17) -0.82262(14) -0.95370(13) 0.0142(3) Uani 1 1 d . .
O5 O -0.59780(18) -0.69602(16) -1.01733(13) 0.0201(4) Uani 1 1 d . .
O11 O -0.07398(19) -0.77463(17) -0.74967(14) 0.0231(4) Uani 1 1 d . .
O12 O -0.69510(17) -0.90826(14) -0.73757(12) 0.0146(3) Uani 1 1 d . .
O3 O -0.82558(17) -0.70845(15) -0.81530(13) 0.0163(3) Uani 1 1 d . .
H3 H -0.8737 -0.7475 -0.7875 0.024 Uiso 1 1 calc R U
O10 O -0.31295(17) -0.76177(14) -0.80950(12) 0.0144(3) Uani 1 1 d . .
O2 O -0.4584(2) -0.89900(19) -0.40639(14) 0.0256(4) Uani 1 1 d . .
O6 O -0.35595(18) -0.99684(15) -0.86730(13) 0.0177(4) Uani 1 1 d . .
H6 H -0.3618 -1.0464 -0.9096 0.027 Uiso 1 1 calc R U
O1 O -0.33580(17) -0.83777(15) -0.51582(12) 0.0155(3) Uani 1 1 d . .
O8 O -0.2789(2) -1.11939(17) -0.57222(15) 0.0248(4) Uani 1 1 d . .
C9 C -0.4516(2) -0.8366(2) -0.69619(17) 0.0121(4) Uani 1 1 d . .
O9 O 0.1685(2) -1.08336(17) -0.46009(15) 0.0248(4) Uani 1 1 d . .
C4 C -0.6804(2) -0.7078(2) -0.75634(18) 0.0137(5) Uani 1 1 d . .
C30 C -0.1796(3) -0.7740(2) -0.81879(19) 0.0167(5) Uani 1 1 d . .
C22 C -0.2062(3) -0.8949(2) -0.35391(18) 0.0182(5) Uani 1 1 d . .
H22 H -0.2053 -0.9218 -0.2902 0.022 Uiso 1 1 calc R U
C6 C -0.6045(3) -0.9855(2) -0.86507(17) 0.0143(5) Uani 1 1 d . .
H6A H -0.6328 -1.0219 -0.9312 0.017 Uiso 1 1 calc R U
C20 C 0.0542(3) -0.9743(2) -0.5883(2) 0.0218(5) Uani 1 1 d . .
H20 H 0.0356 -0.9208 -0.6394 0.026 Uiso 1 1 calc R U
C10 C -0.6080(2) -0.8227(2) -0.76893(17) 0.0114(4) Uani 1 1 d . .
C21 C -0.3464(3) -0.8775(2) -0.42582(19) 0.0176(5) Uani 1 1 d . .
C3 C -0.6795(3) -0.6915(2) -0.64542(18) 0.0157(5) Uani 1 1 d . .
H3A H -0.7162 -0.6173 -0.6371 0.019 Uiso 1 1 calc R U
H3B H -0.7434 -0.7461 -0.6278 0.019 Uiso 1 1 calc R U
C33 C -0.8527(3) -0.7093(2) -1.0839(2) 0.0218(5) Uani 1 1 d . .
H33A H -0.9049 -0.6655 -1.0467 0.033 Uiso 1 1 calc R U
H33B H -0.9053 -0.7764 -1.1085 0.033 Uiso 1 1 calc R U
H33C H -0.8393 -0.6661 -1.1398 0.033 Uiso 1 1 calc R U
C16 C -0.2037(3) -1.0519(2) -0.59865(17) 0.0152(5) Uani 1 1 d . .
C2 C -0.5313(3) -0.7042(2) -0.57292(18) 0.0170(5) Uani 1 1 d . .
H2A H -0.4684 -0.6456 -0.5854 0.020 Uiso 1 1 calc R U
H2B H -0.5379 -0.6973 -0.5040 0.020 Uiso 1 1 calc R U
C1 C -0.4719(2) -0.8186(2) -0.58894(17) 0.0144(5) Uani 1 1 d . .
H1 H -0.5394 -0.8756 -0.5778 0.017 Uiso 1 1 calc R U
C18 C 0.0284(3) -1.1098(2) -0.48167(19) 0.0199(5) Uani 1 1 d . .
H18 H -0.0110 -1.1636 -0.4478 0.024 Uiso 1 1 calc R U
C15 C -0.8714(3) -1.0003(2) -0.8724(2) 0.0205(5) Uani 1 1 d . .
H15A H -0.9373 -1.0065 -0.8310 0.031 Uiso 1 1 calc R U
H15B H -0.8864 -1.0615 -0.9195 0.031 Uiso 1 1 calc R U
H15C H -0.8868 -0.9304 -0.9084 0.031 Uiso 1 1 calc R U
C23 C -0.0806(3) -0.8750(2) -0.37336(19) 0.0191(5) Uani 1 1 d . .
H23 H -0.0821 -0.8431 -0.4354 0.023 Uiso 1 1 calc R U
C25 C 0.0757(3) -0.9738(2) -0.2239(2) 0.0242(6) Uani 1 1 d . .
H25 H -0.0035 -1.0114 -0.2136 0.029 Uiso 1 1 calc R U
C31 C -0.1811(3) -0.7870(3) -0.9282(2) 0.0248(6) Uani 1 1 d . .
H31A H -0.1831 -0.8653 -0.9450 0.037 Uiso 1 1 calc R U
H31B H -0.0968 -0.7531 -0.9398 0.037 Uiso 1 1 calc R U
H31C H -0.2642 -0.7507 -0.9694 0.037 Uiso 1 1 calc R U
C32 C -0.7104(3) -0.7404(2) -1.01672(18) 0.0155(5) Uani 1 1 d . .
C26 C 0.2090(3) -0.9915(2) -0.1592(2) 0.0283(6) Uani 1 1 d . .
H26 H 0.2187 -1.0402 -0.1049 0.034 Uiso 1 1 calc R U
C12 C -0.6104(3) -0.6075(2) -0.79553(18) 0.0161(5) Uani 1 1 d . .
H12A H -0.6831 -0.5565 -0.8306 0.024 Uiso 1 1 calc R U
H12B H -0.5566 -0.6340 -0.8407 0.024 Uiso 1 1 calc R U
H12C H -0.5476 -0.5693 -0.7398 0.024 Uiso 1 1 calc R U
C13 C -0.7181(3) -1.0044(2) -0.80571(18) 0.0169(5) Uani 1 1 d . .
C5 C -0.6011(2) -0.8580(2) -0.87575(17) 0.0126(5) Uani 1 1 d . .
H5 H -0.5120 -0.8329 -0.8901 0.015 Uiso 1 1 calc R U
C24 C 0.0599(3) -0.8991(2) -0.3051(2) 0.0201(5) Uani 1 1 d . .
C8 C -0.4060(2) -0.9614(2) -0.70411(17) 0.0134(4) Uani 1 1 d . .
H8 H -0.4472 -1.0048 -0.6579 0.016 Uiso 1 1 calc R U
C17 C -0.0472(3) -1.0467(2) -0.55969(18) 0.0167(5) Uani 1 1 d . .
C11 C -0.3351(2) -0.7544(2) -0.70949(17) 0.0130(4) Uani 1 1 d . .
H11A H -0.3628 -0.6783 -0.6977 0.016 Uiso 1 1 calc R U
H11B H -0.2462 -0.7711 -0.6600 0.016 Uiso 1 1 calc R U
C14 C -0.7009(3) -1.1130(2) -0.7440(2) 0.0226(5) Uani 1 1 d . .
H14A H -0.6080 -1.1144 -0.6975 0.034 Uiso 1 1 calc R U
H14B H -0.7110 -1.1765 -0.7884 0.034 Uiso 1 1 calc R U
H14C H -0.7729 -1.1161 -0.7074 0.034 Uiso 1 1 calc R U
C19 C 0.1816(3) -0.9998(3) -0.5260(2) 0.0253(6) Uani 1 1 d . .
H19 H 0.2673 -0.9655 -0.5273 0.030 Uiso 1 1 calc R U
C28 C 0.3152(3) -0.8658(3) -0.2559(3) 0.0303(7) Uani 1 1 d . .
H28 H 0.3954 -0.8303 -0.2670 0.036 Uiso 1 1 calc R U
C29 C 0.1809(3) -0.8469(2) -0.3213(2) 0.0240(6) Uani 1 1 d . .
H29 H 0.1721 -0.7992 -0.3761 0.029 Uiso 1 1 calc R U
C7 C -0.4523(3) -1.0203(2) -0.80752(18) 0.0147(5) Uani 1 1 d . .
H7 H -0.4520 -1.1016 -0.7960 0.018 Uiso 1 1 calc R U
C27 C 0.3290(3) -0.9372(3) -0.1746(2) 0.0305(7) Uani 1 1 d . .
H27 H 0.4182 -0.9490 -0.1302 0.037 Uiso 1 1 calc R U

loop_
_atom_site_aniso_label
_atom_site_aniso_U_11
_atom_site_aniso_U_22
_atom_site_aniso_U_33
_atom_site_aniso_U_23
_atom_site_aniso_U_13
_atom_site_aniso_U_12
O7 0.0120(8) 0.0171(8) 0.0137(8) 0.0032(6) 0.0023(6) 0.0006(6)
O4 0.0127(7) 0.0169(8) 0.0119(8) 0.0010(6) 0.0012(6) 0.0000(6)
O5 0.0192(9) 0.0214(9) 0.0190(9) 0.0042(7) 0.0039(7) -0.0019(7)
O11 0.0135(9) 0.0316(11) 0.0245(10) 0.0091(8) 0.0055(8) 0.0010(7)
O12 0.0144(8) 0.0145(8) 0.0156(8) 0.0000(7) 0.0049(6) -0.0040(6)
O3 0.0116(8) 0.0203(9) 0.0170(8) 0.0025(7) 0.0037(6) 0.0013(7)
O10 0.0122(8) 0.0183(9) 0.0133(8) 0.0005(6) 0.0045(6) -0.0008(6)
O2 0.0220(9) 0.0385(12) 0.0183(9) 0.0069(8) 0.0089(7) 0.0002(8)
O6 0.0188(8) 0.0176(9) 0.0179(8) -0.0039(6) 0.0072(7) 0.0014(7)
O1 0.0149(8) 0.0208(9) 0.0101(8) 0.0008(6) 0.0019(7) 0.0001(7)
O8 0.0188(9) 0.0267(10) 0.0290(10) 0.0124(8) 0.0065(8) 0.0012(8)
C9 0.0114(10) 0.0133(11) 0.0112(11) 0.0008(8) 0.0020(8) 0.0008(9)
O9 0.0188(9) 0.0305(11) 0.0232(10) 0.0060(8) 0.0018(8) 0.0063(7)
C4 0.0129(10) 0.0147(11) 0.0138(11) -0.0002(9) 0.0040(9) 0.0016(9)
C30 0.0154(12) 0.0145(12) 0.0222(12) 0.0047(9) 0.0088(10) 0.0003(9)
C22 0.0240(13) 0.0178(12) 0.0114(11) 0.0018(9) 0.0021(10) 0.0009(10)
C6 0.0151(11) 0.0140(12) 0.0124(11) -0.0016(8) 0.0009(9) -0.0020(9)
C20 0.0197(12) 0.0267(14) 0.0197(12) 0.0057(10) 0.0060(10) 0.0032(10)
C10 0.0094(10) 0.0135(11) 0.0109(11) 0.0003(8) 0.0019(8) -0.0014(8)
C21 0.0215(12) 0.0176(12) 0.0139(11) -0.0011(9) 0.0051(10) 0.0007(10)
C3 0.0145(11) 0.0179(12) 0.0163(12) -0.0010(9) 0.0068(9) 0.0013(9)
C33 0.0195(12) 0.0229(13) 0.0204(12) 0.0026(10) 0.0006(10) 0.0046(10)
C16 0.0179(12) 0.0163(11) 0.0125(10) 0.0006(9) 0.0059(9) 0.0028(10)
C2 0.0183(11) 0.0211(12) 0.0123(11) -0.0039(9) 0.0053(9) 0.0009(10)
C1 0.0121(10) 0.0197(12) 0.0106(11) -0.0008(9) 0.0011(9) -0.0018(9)
C18 0.0189(12) 0.0212(13) 0.0192(13) 0.0023(10) 0.0045(10) 0.0036(10)
C15 0.0156(11) 0.0217(13) 0.0225(12) -0.0009(10) 0.0017(10) -0.0074(10)
C23 0.0258(13) 0.0173(12) 0.0129(11) 0.0001(9) 0.0026(10) -0.0004(10)
C25 0.0281(14) 0.0207(13) 0.0209(13) -0.0023(10) 0.0011(11) 0.0000(11)
C31 0.0219(13) 0.0326(15) 0.0223(13) 0.0014(11) 0.0102(11) -0.0001(11)
C32 0.0189(12) 0.0148(11) 0.0124(11) -0.0017(8) 0.0033(9) 0.0023(9)
C26 0.0360(15) 0.0221(14) 0.0207(13) -0.0040(11) -0.0038(11) 0.0084(11)
C12 0.0172(11) 0.0143(11) 0.0178(11) -0.0005(9) 0.0062(9) 0.0010(9)
C13 0.0176(12) 0.0154(12) 0.0171(11) -0.0008(9) 0.0035(10) -0.0033(9)
C5 0.0111(10) 0.0144(12) 0.0114(11) 0.0002(8) 0.0013(9) 0.0005(8)
C24 0.0218(12) 0.0187(12) 0.0180(12) -0.0058(9) 0.0020(10) -0.0009(10)
C8 0.0116(10) 0.0148(11) 0.0137(11) 0.0023(9) 0.0028(8) 0.0014(9)
C17 0.0185(12) 0.0185(12) 0.0135(11) 0.0005(9) 0.0048(9) 0.0046(10)
C11 0.0115(10) 0.0154(11) 0.0119(11) -0.0009(8) 0.0026(9) -0.0011(9)
C14 0.0232(13) 0.0167(13) 0.0277(14) 0.0037(10) 0.0062(11) -0.0058(10)
C19 0.0161(12) 0.0331(15) 0.0265(14) 0.0073(12) 0.0051(10) 0.0019(11)
C28 0.0204(13) 0.0337(16) 0.0367(16) -0.0133(13) 0.0072(12) 0.0016(11)
C29 0.0236(13) 0.0241(14) 0.0244(13) -0.0048(10) 0.0060(11) 0.0007(11)
C7 0.0154(11) 0.0118(11) 0.0169(11) -0.0010(9) 0.0042(9) 0.0011(9)
C27 0.0254(14) 0.0326(16) 0.0276(14) -0.0132(12) -0.0041(12) 0.0131(12)

loop_
_atom_type_symbol
_atom_type_description
_atom_type_scat_dispersion_real
_atom_type_scat_dispersion_imag
_atom_type_scat_source
C C 0.0181 0.0091 'International Tables Vol C Tables 4.2.6.8 and 6.1.1.4'
H H 0.0000 0.0000 'International Tables Vol C Tables 4.2.6.8 and 6.1.1.4'
O O 0.0492 0.0322 'International Tables Vol C Tables 4.2.6.8 and 6.1.1.4'

loop_
_geom_angle_atom_site_label_1
_geom_angle_atom_site_label_2
_geom_angle_atom_site_label_3
_geom_angle
C16 O7 C8 116.12(18)
C32 O4 C5 119.32(18)
C10 O12 C13 111.24(17)
C4 O3 H3 109.5
C30 O10 C11 118.70(18)
C7 O6 H6 109.5
C21 O1 C1 114.67(18)
C1 C9 C10 104.39(17)
C1 C9 C8 107.75(18)
C8 C9 C10 107.13(18)
C11 C9 C10 117.83(18)
C11 C9 C1 107.56(18)
C11 C9 C8 111.56(18)
C18 O9 C19 106.4(2)
O3 C4 C10 109.57(18)
O3 C4 C3 108.41(18)
O3 C4 C12 105.30(19)
C3 C4 C10 109.39(19)
C3 C4 C12 111.1(2)
C12 C4 C10 112.88(18)
O11 C30 O10 124.8(2)
O11 C30 C31 125.0(2)
O10 C30 C31 110.2(2)
C21 C22 H22 117.6
C23 C22 H22 117.6
C23 C22 C21 124.8(2)
C13 C6 H6A 111.0
C5 C6 H6A 111.0
C5 C6 C13 103.43(19)
C5 C6 C7 106.01(18)
C7 C6 H6A 111.0
C7 C6 C13 114.01(19)
C17 C20 H20 127.2
C19 C20 H20 127.2
C19 C20 C17 105.7(2)
O12 C10 C9 105.76(17)
O12 C10 C4 105.51(17)
O12 C10 C5 105.18(18)
C4 C10 C9 113.63(18)
C5 C10 C9 107.52(17)
C5 C10 C4 118.19(19)
O2 C21 O1 124.0(2)
O2 C21 C22 123.1(2)
O1 C21 C22 112.9(2)
C4 C3 H3A 108.9
C4 C3 H3B 108.9
H3A C3 H3B 107.7
C2 C3 C4 113.48(19)
C2 C3 H3A 108.9
C2 C3 H3B 108.9
H33A C33 H33B 109.5
H33A C33 H33C 109.5
H33B C33 H33C 109.5
C32 C33 H33A 109.5
C32 C33 H33B 109.5
C32 C33 H33C 109.5
O7 C16 C17 111.4(2)
O8 C16 O7 124.2(2)
O8 C16 C17 124.4(2)
C3 C2 H2A 109.9
C3 C2 H2B 109.9
H2A C2 H2B 108.3
C1 C2 C3 108.7(2)
C1 C2 H2A 109.9
C1 C2 H2B 109.9
O1 C1 C9 108.66(18)
O1 C1 C2 110.52(19)
O1 C1 H1 107.8
C9 C1 H1 107.8
C2 C1 C9 114.1(2)
C2 C1 H1 107.8
O9 C18 H18 124.7
O9 C18 C17 110.6(2)
C17 C18 H18 124.7
H15A C15 H15B 109.5
H15A C15 H15C 109.5
H15B C15 H15C 109.5
C13 C15 H15A 109.5
C13 C15 H15B 109.5
C13 C15 H15C 109.5
C22 C23 H23 117.3
C22 C23 C24 125.5(2)
C24 C23 H23 117.3
C26 C25 H25 120.0
C26 C25 C24 120.0(3)
C24 C25 H25 120.0
C30 C31 H31A 109.5
C30 C31 H31B 109.5
C30 C31 H31C 109.5
H31A C31 H31B 109.5
H31A C31 H31C 109.5
H31B C31 H31C 109.5
O4 C32 C33 110.5(2)
O5 C32 O4 124.4(2)
O5 C32 C33 125.1(2)
C25 C26 H26 119.7
C25 C26 C27 120.7(3)
C27 C26 H26 119.7
C4 C12 H12A 109.5
C4 C12 H12B 109.5
C4 C12 H12C 109.5
H12A C12 H12B 109.5
H12A C12 H12C 109.5
H12B C12 H12C 109.5
O12 C13 C6 102.28(18)
O12 C13 C15 108.8(2)
O12 C13 C14 109.24(19)
C15 C13 C6 113.1(2)
C14 C13 C6 115.2(2)
C14 C13 C15 108.0(2)
O4 C5 C6 109.05(18)
O4 C5 C10 113.23(18)
O4 C5 H5 111.4
C6 C5 C10 99.87(18)
C6 C5 H5 111.4
C10 C5 H5 111.4
C25 C24 C23 121.7(3)
C29 C24 C23 119.3(2)
C29 C24 C25 119.0(3)
O7 C8 C9 109.25(18)
O7 C8 H8 106.7
O7 C8 C7 108.52(18)
C9 C8 H8 106.7
C7 C8 C9 118.44(19)
C7 C8 H8 106.7
C20 C17 C16 129.7(2)
C18 C17 C20 106.3(2)
C18 C17 C16 124.0(2)
O10 C11 C9 111.51(18)
O10 C11 H11A 109.3
O10 C11 H11B 109.3
C9 C11 H11A 109.3
C9 C11 H11B 109.3
H11A C11 H11B 108.0
C13 C14 H14A 109.5
C13 C14 H14B 109.5
C13 C14 H14C 109.5
H14A C14 H14B 109.5
H14A C14 H14C 109.5
H14B C14 H14C 109.5
O9 C19 H19 124.5
C20 C19 O9 111.0(2)
C20 C19 H19 124.5
C29 C28 H28 120.1
C27 C28 H28 120.1
C27 C28 C29 119.9(3)
C24 C29 C28 120.6(3)
C24 C29 H29 119.7
C28 C29 H29 119.7
O6 C7 C6 109.54(19)
O6 C7 C8 111.39(19)
O6 C7 H7 108.2
C6 C7 C8 111.27(19)
C6 C7 H7 108.2
C8 C7 H7 108.2
C26 C27 H27 120.1
C28 C27 C26 119.8(3)
C28 C27 H27 120.1

loop_
_geom_bond_atom_site_label_1
_geom_bond_atom_site_label_2
_geom_bond_distance
O7 C16 1.348(3)
O7 C8 1.449(3)
O4 C32 1.337(3)
O4 C5 1.447(3)
O5 C32 1.214(3)
O11 C30 1.203(3)
O12 C10 1.457(3)
O12 C13 1.459(3)
O3 H3 0.8200
O3 C4 1.431(3)
O10 C30 1.338(3)
O10 C11 1.448(3)
O2 C21 1.210(3)
O6 H6 0.8200
O6 C7 1.422(3)
O1 C21 1.353(3)
O1 C1 1.455(3)
O8 C16 1.202(3)
C9 C10 1.594(3)
C9 C1 1.552(3)
C9 C8 1.561(3)
C9 C11 1.540(3)
O9 C18 1.350(3)
O9 C19 1.372(3)
C4 C10 1.567(3)
C4 C3 1.535(3)
C4 C12 1.537(3)
C30 C31 1.508(4)
C22 H22 0.9300
C22 C21 1.473(3)
C22 C23 1.333(4)
C6 H6A 0.9800
C6 C13 1.546(3)
C6 C5 1.525(3)
C6 C7 1.539(3)
C20 H20 0.9300
C20 C17 1.436(4)
C20 C19 1.343(4)
C10 C5 1.545(3)
C3 H3A 0.9700
C3 H3B 0.9700
C3 C2 1.529(3)
C33 H33A 0.9600
C33 H33B 0.9600
C33 H33C 0.9600
C33 C32 1.494(3)
C16 C17 1.473(3)
C2 H2A 0.9700
C2 H2B 0.9700
C2 C1 1.517(3)
C1 H1 0.9800
C18 H18 0.9300
C18 C17 1.358(4)
C15 H15A 0.9600
C15 H15B 0.9600
C15 H15C 0.9600
C15 C13 1.532(3)
C23 H23 0.9300
C23 C24 1.469(4)
C25 H25 0.9300
C25 C26 1.381(4)
C25 C24 1.405(4)
C31 H31A 0.9600
C31 H31B 0.9600
C31 H31C 0.9600
C26 H26 0.9300
C26 C27 1.393(5)
C12 H12A 0.9600
C12 H12B 0.9600
C12 H12C 0.9600
C13 C14 1.531(3)
C5 H5 0.9800
C24 C29 1.394(4)
C8 H8 0.9800
C8 C7 1.544(3)
C11 H11A 0.9700
C11 H11B 0.9700
C14 H14A 0.9600
C14 H14B 0.9600
C14 H14C 0.9600
C19 H19 0.9300
C28 H28 0.9300
C28 C29 1.395(4)
C28 C27 1.384(5)
C29 H29 0.9300
C7 H7 0.9800
C27 H27 0.9300

loop_
_geom_torsion_atom_site_label_1
_geom_torsion_atom_site_label_2
_geom_torsion_atom_site_label_3
_geom_torsion_atom_site_label_4
_geom_torsion
O7 C16 C17 C20 -3.9(4)
O7 C16 C17 C18 171.9(2)
O7 C8 C7 O6 -40.9(2)
O7 C8 C7 C6 -163.45(18)
O12 C10 C5 O4 82.7(2)
O12 C10 C5 C6 -33.0(2)
O3 C4 C10 O12 -57.6(2)
O3 C4 C10 C9 -173.06(18)
O3 C4 C10 C5 59.5(2)
O3 C4 C3 C2 172.68(19)
O8 C16 C17 C20 176.8(3)
O8 C16 C17 C18 -7.5(4)
C9 C10 C5 O4 -164.87(18)
C9 C10 C5 C6 79.3(2)
C9 C8 C7 O6 84.3(2)
C9 C8 C7 C6 -38.2(3)
O9 C18 C17 C20 -0.6(3)
O9 C18 C17 C16 -177.3(2)
C4 C10 C5 O4 -34.6(3)
C4 C10 C5 C6 -150.42(19)
C4 C3 C2 C1 -56.4(3)
C30 O10 C11 C9 -129.7(2)
C22 C23 C24 C25 18.1(4)
C22 C23 C24 C29 -162.2(3)
C10 O12 C13 C6 14.7(2)
C10 O12 C13 C15 -105.1(2)
C10 O12 C13 C14 137.22(19)
C10 C9 C1 O1 175.89(17)
C10 C9 C1 C2 -60.3(2)
C10 C9 C8 O7 161.54(17)
C10 C9 C8 C7 36.7(3)
C10 C9 C11 O10 -60.0(3)
C10 C4 C3 C2 53.2(3)
C21 O1 C1 C9 -150.0(2)
C21 O1 C1 C2 84.2(2)
C21 C22 C23 C24 -175.6(2)
C3 C4 C10 O12 61.1(2)
C3 C4 C10 C9 -54.3(2)
C3 C4 C10 C5 178.27(19)
C3 C2 C1 O1 -175.42(19)
C3 C2 C1 C9 61.8(3)
C16 O7 C8 C9 129.9(2)
C16 O7 C8 C7 -99.6(2)
C1 O1 C21 O2 1.9(4)
C1 O1 C21 C22 -179.6(2)
C1 C9 C10 O12 -59.2(2)
C1 C9 C10 C4 56.1(2)
C1 C9 C10 C5 -171.16(18)
C1 C9 C8 O7 -86.6(2)
C1 C9 C8 C7 148.5(2)
C1 C9 C11 O10 -177.55(18)
C18 O9 C19 C20 -0.5(3)
C23 C22 C21 O2 178.2(3)
C23 C22 C21 O1 -0.3(4)
C23 C24 C29 C28 178.1(2)
C25 C26 C27 C28 -0.7(4)
C25 C24 C29 C28 -2.1(4)
C32 O4 C5 C6 -140.8(2)
C32 O4 C5 C10 108.9(2)
C26 C25 C24 C23 -177.8(3)
C26 C25 C24 C29 2.4(4)
C12 C4 C10 O12 -174.65(18)
C12 C4 C10 C9 69.9(2)
C12 C4 C10 C5 -57.4(3)
C12 C4 C3 C2 -72.1(3)
C13 O12 C10 C9 -101.97(19)
C13 O12 C10 C4 137.33(19)
C13 O12 C10 C5 11.6(2)
C13 C6 C5 O4 -77.0(2)
C13 C6 C5 C10 41.9(2)
C13 C6 C7 O6 -178.47(19)
C13 C6 C7 C8 -54.9(3)
C5 O4 C32 O5 4.3(3)
C5 O4 C32 C33 -174.3(2)
C5 C6 C13 O12 -35.8(2)
C5 C6 C13 C15 81.1(2)
C5 C6 C13 C14 -154.1(2)
C5 C6 C7 O6 -65.4(2)
C5 C6 C7 C8 58.2(2)
C24 C25 C26 C27 -1.0(4)
C8 O7 C16 O8 4.5(3)
C8 O7 C16 C17 -174.85(19)
C8 C9 C10 O12 54.9(2)
C8 C9 C10 C4 170.20(18)
C8 C9 C10 C5 -57.1(2)
C8 C9 C1 O1 62.2(2)
C8 C9 C1 C2 -174.00(19)
C8 C9 C11 O10 64.5(2)
C17 C20 C19 O9 0.2(3)
C11 O10 C30 O11 -3.4(4)
C11 O10 C30 C31 176.6(2)
C11 C9 C10 O12 -178.37(19)
C11 C9 C10 C4 -63.1(3)
C11 C9 C10 C5 69.6(2)
C11 C9 C1 O1 -58.2(2)
C11 C9 C1 C2 65.6(2)
C11 C9 C8 O7 31.2(2)
C11 C9 C8 C7 -93.7(2)
C19 O9 C18 C17 0.7(3)
C19 C20 C17 C16 176.6(3)
C19 C20 C17 C18 0.3(3)
C29 C28 C27 C26 1.0(4)
C7 C6 C13 O12 78.9(2)
C7 C6 C13 C15 -164.3(2)
C7 C6 C13 C14 -39.5(3)
C7 C6 C5 O4 162.77(18)
C7 C6 C5 C10 -78.3(2)
C27 C28 C29 C24 0.4(4)
